data_4310373
loop_
_publ_author_name
'Russell P. Hughes'
'Monique A. Meyer'
'Mark D. Tawa'
'Antony J. Ward'
'Alex Williamson'
'Arnold L. Rheingold'
'Lev N. Zakharov'

_publ_contact_author A.Rheingold
_publ_contact_author_email arheingold@ucsd.edu
_publ_section_title
;
 Does \a-Fluorination Affect the Structural trans-Influence and Kinetic
 trans-Effect of an Alkyl Ligand? Molecular Structures of
 Pd(TMEDA)(CH3)(RF) and a Kinetic Study of the trans to cis Isomerization
 of Pt(TMEDA)(CH3)2I(RF) [RF= CF2CF3, CFHCF3, CH2CF3]
;
_journal_name_full 'Inorganic Chemistry'
_journal_page_first 747
_journal_page_last 756
_journal_paper_doi 10.1021/ic030251j
_journal_volume 43
_journal_year 2004
_chemical_formula_sum 'C9 H21 F3 N2 Pd'
_chemical_formula_weight 320.68
_chemical_name_systematic
;
   ?
;
_space_group_IT_number 14
_symmetry_cell_setting monoclinic
_symmetry_space_group_name_Hall '-P 2yn'
_symmetry_space_group_name_H-M 'P 1 21/n 1'
_atom_sites_solution_hydrogens geom
_atom_sites_solution_primary direct
_atom_sites_solution_secondary difmap
_audit_creation_method SHELXL-97
_cell_angle_alpha 90.00
_cell_angle_beta 105.053(2)
_cell_angle_gamma 90.00
_cell_formula_units_Z 4
_cell_length_a 8.4893(8)
_cell_length_b 11.1928(11)
_cell_length_c 13.7890(13)
_cell_measurement_temperature 173(2)
_cell_volume 1265.3(2)
_computing_structure_refinement 'SHELXL-97 (Sheldrick, 1997)'
_diffrn_ambient_temperature 173(2)
_diffrn_measured_fraction_theta_full 0.934
_diffrn_measured_fraction_theta_max 0.934
_diffrn_radiation_monochromator graphite
_diffrn_radiation_source 'fine-focus sealed tube'
_diffrn_radiation_type MoK\a
_diffrn_radiation_wavelength 0.71073
_diffrn_reflns_av_R_equivalents 0.0240
_diffrn_reflns_av_sigmaI/netI 0.0259
_diffrn_reflns_limit_h_max 10
_diffrn_reflns_limit_h_min -8
_diffrn_reflns_limit_k_max 13
_diffrn_reflns_limit_k_min -13
_diffrn_reflns_limit_l_max 15
_diffrn_reflns_limit_l_min -16
_diffrn_reflns_number 5328
_diffrn_reflns_theta_full 26.00
_diffrn_reflns_theta_max 26.00
_diffrn_reflns_theta_min 2.38
_exptl_absorpt_coefficient_mu 1.476
_exptl_absorpt_correction_T_max 0.7567
_exptl_absorpt_correction_T_min 0.6657
_exptl_crystal_density_diffrn 1.683
_exptl_crystal_density_method 'not measured'
_exptl_crystal_F_000 648
_exptl_crystal_size_max 0.30
_exptl_crystal_size_mid 0.30
_exptl_crystal_size_min 0.20
_refine_diff_density_max 1.130
_refine_diff_density_min -0.613
_refine_diff_density_rms 0.088
_refine_ls_extinction_method none
_refine_ls_goodness_of_fit_ref 1.014
_refine_ls_hydrogen_treatment mixed
_refine_ls_matrix_type full
_refine_ls_number_parameters 136
_refine_ls_number_reflns 2324
_refine_ls_number_restraints 0
_refine_ls_restrained_S_all 1.014
_refine_ls_R_factor_all 0.0311
_refine_ls_R_factor_gt 0.0288
_refine_ls_shift/su_max 0.061
_refine_ls_shift/su_mean 0.005
_refine_ls_structure_factor_coef Fsqd
_refine_ls_weighting_details 'calc w=1/[\s^2^(Fo^2^)+(0.0442P)^2^+1.9498P] where P=(Fo^2^+2Fc^2^)/3'
_refine_ls_weighting_scheme calc
_refine_ls_wR_factor_gt 0.0758
_refine_ls_wR_factor_ref 0.0772
_reflns_number_gt 2161
_reflns_number_total 2324
_reflns_threshold_expression >2sigma(I)
_cod_data_source_file ic030251j_3.cif
_cod_data_source_block compound11
_cod_database_code 4310373

loop_
_symmetry_equiv_pos_as_xyz
'x, y, z'
'-x+1/2, y+1/2, -z+1/2'
'-x, -y, -z'
'x-1/2, -y-1/2, z-1/2'

loop_
_atom_site_label
_atom_site_type_symbol
_atom_site_fract_x
_atom_site_fract_y
_atom_site_fract_z
_atom_site_U_iso_or_equiv
_atom_site_adp_type
_atom_site_occupancy
_atom_site_symmetry_multiplicity
_atom_site_calc_flag
_atom_site_refinement_flags
_atom_site_disorder_assembly
_atom_site_disorder_group
Pd1 Pd 0.10942(3) 0.141027(19) 0.379008(17) 0.02284(11) Uani 1 1 d . . .
N1 N -0.0877(3) 0.2242(3) 0.4284(2) 0.0297(6) Uani 1 1 d . . .
N2 N 0.2629(3) 0.2603(3) 0.4929(2) 0.0341(7) Uani 1 1 d . . .
F1 F 0.2214(3) 0.0985(2) 0.16215(18) 0.0522(6) Uani 1 1 d . . .
F2 F 0.4688(3) 0.0500(3) 0.2265(2) 0.0635(7) Uani 1 1 d . . .
F3 F 0.3840(4) 0.2231(2) 0.2537(2) 0.0630(7) Uani 1 1 d . . .
C1 C -0.1962(5) 0.1383(4) 0.4596(4) 0.0506(11) Uani 1 1 d . . .
H1A H -0.2813 0.1817 0.4813 0.076 Uiso 1 1 calc R . .
H1B H -0.1327 0.0898 0.5154 0.076 Uiso 1 1 calc R . .
H1C H -0.2467 0.0862 0.4030 0.076 Uiso 1 1 calc R . .
C2 C -0.1877(5) 0.3015(4) 0.3509(3) 0.0497(10) Uani 1 1 d . . .
H2A H -0.2758 0.3365 0.3756 0.075 Uiso 1 1 calc R . .
H2B H -0.2345 0.2544 0.2904 0.075 Uiso 1 1 calc R . .
H2C H -0.1198 0.3655 0.3349 0.075 Uiso 1 1 calc R . .
C3 C -0.0051(5) 0.2922(5) 0.5193(4) 0.0658(15) Uani 1 1 d . . .
H3A H -0.0793 0.3564 0.5296 0.079 Uiso 1 1 calc R . .
H3B H 0.0134 0.2379 0.5779 0.079 Uiso 1 1 calc R . .
C4 C 0.1454(6) 0.3441(5) 0.5173(5) 0.0701(16) Uani 1 1 d . . .
H4A H 0.1951 0.3801 0.5838 0.084 Uiso 1 1 calc R . .
H4B H 0.1245 0.4094 0.4672 0.084 Uiso 1 1 calc R . .
C5 C 0.3581(5) 0.1929(4) 0.5789(3) 0.0495(10) Uani 1 1 d . . .
H5A H 0.4257 0.2480 0.6275 0.074 Uiso 1 1 calc R . .
H5B H 0.4284 0.1356 0.5562 0.074 Uiso 1 1 calc R . .
H5C H 0.2842 0.1498 0.6106 0.074 Uiso 1 1 calc R . .
C6 C 0.3786(6) 0.3354(4) 0.4559(4) 0.0554(12) Uani 1 1 d . . .
H6A H 0.4408 0.3856 0.5108 0.083 Uiso 1 1 calc R . .
H6B H 0.3179 0.3862 0.4010 0.083 Uiso 1 1 calc R . .
H6C H 0.4536 0.2840 0.4316 0.083 Uiso 1 1 calc R . .
C7 C 0.2979(4) 0.0601(3) 0.3371(3) 0.0329(7) Uani 1 1 d . . .
H7A H 0.3963 0.0654 0.3943 0.040 Uiso 1 1 calc R . .
H7B H 0.2710 -0.0257 0.3258 0.040 Uiso 1 1 calc R . .
C8 C 0.3391(4) 0.1056(4) 0.2495(3) 0.0388(8) Uani 1 1 d . . .
C9 C -0.0429(4) 0.0301(3) 0.2801(3) 0.0328(7) Uani 1 1 d . . .
H9A H 0.0077 0.0081 0.2263 0.049 Uiso 1 1 calc R . .
H9B H -0.1465 0.0710 0.2512 0.049 Uiso 1 1 calc R . .
H9C H -0.0630 -0.0422 0.3152 0.049 Uiso 1 1 calc R . .

loop_
_atom_site_aniso_label
_atom_site_aniso_U_11
_atom_site_aniso_U_22
_atom_site_aniso_U_33
_atom_site_aniso_U_23
_atom_site_aniso_U_13
_atom_site_aniso_U_12
Pd1 0.02232(15) 0.02235(15) 0.02372(16) 0.00056(8) 0.00571(10) 0.00006(8)
N1 0.0259(12) 0.0362(15) 0.0283(15) 0.0044(12) 0.0093(11) 0.0036(11)
N2 0.0278(13) 0.0339(15) 0.0376(17) -0.0084(13) 0.0035(12) -0.0006(11)
F1 0.0493(13) 0.0734(16) 0.0341(12) 0.0010(12) 0.0110(10) -0.0019(12)
F2 0.0505(14) 0.094(2) 0.0548(16) -0.0056(14) 0.0292(12) 0.0210(13)
F3 0.0836(19) 0.0518(15) 0.0673(18) -0.0117(13) 0.0445(15) -0.0230(13)
C1 0.041(2) 0.058(3) 0.061(3) 0.024(2) 0.029(2) 0.0076(17)
C2 0.045(2) 0.051(2) 0.056(3) 0.022(2) 0.0207(19) 0.0182(18)
C3 0.042(2) 0.090(4) 0.067(3) -0.041(3) 0.018(2) 0.005(2)
C4 0.046(2) 0.077(3) 0.082(4) -0.046(3) 0.006(2) 0.004(2)
C5 0.062(3) 0.047(2) 0.033(2) 0.0010(18) -0.0011(18) -0.0097(19)
C6 0.065(3) 0.041(2) 0.050(3) 0.0030(19) -0.002(2) -0.023(2)
C7 0.0305(16) 0.0298(16) 0.0360(19) -0.0018(14) 0.0040(14) 0.0060(13)
C8 0.0317(17) 0.045(2) 0.041(2) -0.0147(17) 0.0127(16) 0.0020(15)
C9 0.0354(17) 0.0326(17) 0.0286(18) -0.0018(14) 0.0049(14) -0.0058(13)

loop_
_atom_type_symbol
_atom_type_description
_atom_type_scat_dispersion_real
_atom_type_scat_dispersion_imag
_atom_type_scat_source
C C 0.0033 0.0016 'International Tables Vol C Tables 4.2.6.8 and 6.1.1.4'
H H 0.0000 0.0000 'International Tables Vol C Tables 4.2.6.8 and 6.1.1.4'
N N 0.0061 0.0033 'International Tables Vol C Tables 4.2.6.8 and 6.1.1.4'
F F 0.0171 0.0103 'International Tables Vol C Tables 4.2.6.8 and 6.1.1.4'
Pd Pd -0.9988 1.0072 'International Tables Vol C Tables 4.2.6.8 and 6.1.1.4'

loop_
_geom_angle_atom_site_label_1
_geom_angle_atom_site_label_2
_geom_angle_atom_site_label_3
_geom_angle
_geom_angle_site_symmetry_1
_geom_angle_site_symmetry_3
_geom_angle_publ_flag
C9 Pd1 C7 87.01(14) . . ?
C9 Pd1 N1 93.69(13) . . ?
C7 Pd1 N1 178.09(12) . . ?
C9 Pd1 N2 176.09(13) . . ?
C7 Pd1 N2 96.19(12) . . ?
N1 Pd1 N2 83.04(10) . . ?
C2 N1 C1 108.2(3) . . ?
C2 N1 C3 111.8(4) . . ?
C1 N1 C3 106.4(4) . . ?
C2 N1 Pd1 111.9(2) . . ?
C1 N1 Pd1 113.8(2) . . ?
C3 N1 Pd1 104.6(2) . . ?
C5 N2 C4 114.1(4) . . ?
C5 N2 C6 107.2(3) . . ?
C4 N2 C6 105.5(4) . . ?
C5 N2 Pd1 111.4(2) . . ?
C4 N2 Pd1 103.8(2) . . ?
C6 N2 Pd1 114.9(2) . . ?
C4 C3 N1 115.3(4) . . ?
C3 C4 N2 114.4(4) . . ?
C8 C7 Pd1 117.3(2) . . ?
F1 C8 F2 102.7(3) . . ?
F1 C8 F3 103.2(3) . . ?
F2 C8 F3 102.4(3) . . ?
F1 C8 C7 116.3(3) . . ?
F2 C8 C7 114.8(3) . . ?
F3 C8 C7 115.6(3) . . ?

loop_
_geom_bond_atom_site_label_1
_geom_bond_atom_site_label_2
_geom_bond_distance
_geom_bond_site_symmetry_2
_geom_bond_publ_flag
Pd1 C9 2.039(3) . ?
Pd1 C7 2.048(3) . ?
Pd1 N1 2.173(3) . ?
Pd1 N2 2.210(3) . ?
N1 C2 1.463(5) . ?
N1 C1 1.471(5) . ?
N1 C3 1.479(5) . ?
N2 C5 1.460(5) . ?
N2 C4 1.471(5) . ?
N2 C6 1.479(5) . ?
F1 C8 1.353(4) . ?
F2 C8 1.372(4) . ?
F3 C8 1.366(5) . ?
C3 C4 1.410(7) . ?
C7 C8 1.436(6) . ?

loop_
_geom_torsion_atom_site_label_1
_geom_torsion_atom_site_label_2
_geom_torsion_atom_site_label_3
_geom_torsion_atom_site_label_4
_geom_torsion
_geom_torsion_site_symmetry_1
_geom_torsion_site_symmetry_2
_geom_torsion_site_symmetry_3
_geom_torsion_site_symmetry_4
_geom_torsion_publ_flag
C9 Pd1 N1 C2 -71.2(3) . . . . ?
C7 Pd1 N1 C2 177(28) . . . . ?
N2 Pd1 N1 C2 111.0(3) . . . . ?
C9 Pd1 N1 C1 51.8(3) . . . . ?
C7 Pd1 N1 C1 -60(4) . . . . ?
N2 Pd1 N1 C1 -126.0(3) . . . . ?
C9 Pd1 N1 C3 167.6(3) . . . . ?
C7 Pd1 N1 C3 56(4) . . . . ?
N2 Pd1 N1 C3 -10.3(3) . . . . ?
C9 Pd1 N2 C5 77.1(18) . . . . ?
C7 Pd1 N2 C5 -68.0(3) . . . . ?
N1 Pd1 N2 C5 110.3(3) . . . . ?
C9 Pd1 N2 C4 -46.2(19) . . . . ?
C7 Pd1 N2 C4 168.8(3) . . . . ?
N1 Pd1 N2 C4 -13.0(3) . . . . ?
C9 Pd1 N2 C6 -160.8(17) . . . . ?
C7 Pd1 N2 C6 54.2(3) . . . . ?
N1 Pd1 N2 C6 -127.6(3) . . . . ?
C2 N1 C3 C4 -85.8(5) . . . . ?
C1 N1 C3 C4 156.2(5) . . . . ?
Pd1 N1 C3 C4 35.5(6) . . . . ?
N1 C3 C4 N2 -52.7(7) . . . . ?
C5 N2 C4 C3 -84.1(5) . . . . ?
C6 N2 C4 C3 158.4(5) . . . . ?
Pd1 N2 C4 C3 37.3(6) . . . . ?
C9 Pd1 C7 C8 85.3(3) . . . . ?
N1 Pd1 C7 C8 -163(3) . . . . ?
N2 Pd1 C7 C8 -96.9(3) . . . . ?
Pd1 C7 C8 F1 -61.8(4) . . . . ?
Pd1 C7 C8 F2 178.4(2) . . . . ?
Pd1 C7 C8 F3 59.5(4) . . . . ?
